data_7719386
loop_
_publ_author_name
'Shekhovtsov, Nikita A.'
'Vorobyeva, Sofia N.'
'Ryadun, Alexey A.'
'Nikolaenkova, Elena B.'
'Tikhonov, Alexey Y.'
'Bushuev, Mark B.'

_publ_section_title
;
 Dual excitation-wavelength-dependent luminescence and proton transfer in
 ESIPT-active zinc(II) complexes with
 2-(1<i>H</i>-pyrazol-1-yl)-4-(2-hydroxyphenyl)pyrimidine.
;
_journal_issue 40
_journal_name_full 'Dalton transactions (Cambridge, England : 2003)'
_journal_page_first 15157
_journal_page_last 15168
_journal_paper_doi 10.1039/d5dt01688f
_journal_volume 54
_journal_year 2025
_chemical_formula_moiety '2(C13 H10 I2 N4 O Zn)'
_chemical_formula_sum 'C26 H20 I4 N8 O2 Zn2'
_chemical_formula_weight 1114.84
_space_group_crystal_system triclinic
_space_group_IT_number 2
_space_group_name_Hall '-P 1'
_space_group_name_H-M_alt 'P -1'
_atom_sites_solution_hydrogens geom
_atom_sites_solution_primary iterative
_audit_creation_date 2022-11-08
_audit_creation_method
;
Olex2 1.3
(compiled 2020.11.12 svn.r5f609507 for OlexSys, GUI svn.r6408)
;
_audit_update_record
;
2025-06-27 deposited with the CCDC.	2025-09-09 downloaded from the CCDC.
;
_cell_angle_alpha 96.5280(10)
_cell_angle_beta 90.9820(10)
_cell_angle_gamma 117.0750(10)
_cell_formula_units_Z 1
_cell_length_a 7.8982(2)
_cell_length_b 8.3957(2)
_cell_length_c 13.0362(2)
_cell_measurement_reflns_used 9944
_cell_measurement_temperature 150.0
_cell_measurement_theta_max 33.14
_cell_measurement_theta_min 2.75
_cell_volume 762.40(3)
_computing_molecular_graphics 'Olex2 1.3 (Dolomanov et al., 2009)'
_computing_publication_material 'Olex2 1.3 (Dolomanov et al., 2009)'
_computing_structure_refinement 'SHELXL 2017/1 (Sheldrick, 2015)'
_computing_structure_solution 'olex2.solve 1.3 (Bourhis et al., 2015)'
_diffrn_ambient_temperature 150.0
_diffrn_measured_fraction_theta_full 0.998
_diffrn_measured_fraction_theta_max 0.990
_diffrn_measurement_details
;
Data collection was performed by Dr. A. Sukhikh in XRD Facility of NIIC SB RAS.
;
_diffrn_measurement_device_type 'Bruker APEX-II CCD'
_diffrn_measurement_method '\f and \w scans'
_diffrn_radiation_type MoK\a
_diffrn_radiation_wavelength 0.71073
_diffrn_reflns_av_R_equivalents 0.0233
_diffrn_reflns_av_unetI/netI 0.0383
_diffrn_reflns_Laue_measured_fraction_full 0.998
_diffrn_reflns_Laue_measured_fraction_max 0.990
_diffrn_reflns_limit_h_max 12
_diffrn_reflns_limit_h_min -12
_diffrn_reflns_limit_k_max 12
_diffrn_reflns_limit_k_min -12
_diffrn_reflns_limit_l_max 17
_diffrn_reflns_limit_l_min -20
_diffrn_reflns_number 11095
_diffrn_reflns_point_group_measured_fraction_full 0.998
_diffrn_reflns_point_group_measured_fraction_max 0.990
_diffrn_reflns_theta_full 25.242
_diffrn_reflns_theta_max 33.185
_diffrn_reflns_theta_min 2.750
_diffrn_source_current 1.4
_diffrn_source_power 0.07
_diffrn_source_voltage 50.0
_diffrn_standards_number 0
_exptl_absorpt_coefficient_mu 5.663
_exptl_absorpt_correction_T_max 0.7465
_exptl_absorpt_correction_T_min 0.5803
_exptl_absorpt_correction_type multi-scan
_exptl_absorpt_process_details
;
SADABS-2016/2 (Bruker,2016/2) was used for absorption correction.
wR2(int) was 0.0616 before and 0.0450 after correction.
The Ratio of minimum to maximum transmission is 0.7774.
The \l/2 correction factor is Not present.
;
_exptl_crystal_colour 'light yellow'
_exptl_crystal_colour_modifier light
_exptl_crystal_colour_primary yellow
_exptl_crystal_density_diffrn 2.428
_exptl_crystal_description block
_exptl_crystal_F_000 520
_exptl_crystal_size_max 0.12
_exptl_crystal_size_mid 0.04
_exptl_crystal_size_min 0.04
_refine_diff_density_max 0.842
_refine_diff_density_min -0.607
_refine_diff_density_rms 0.137
_refine_ls_extinction_method none
_refine_ls_goodness_of_fit_ref 1.046
_refine_ls_hydrogen_treatment constr
_refine_ls_matrix_type full
_refine_ls_number_parameters 191
_refine_ls_number_reflns 5775
_refine_ls_number_restraints 0
_refine_ls_restrained_S_all 1.046
_refine_ls_R_factor_all 0.0348
_refine_ls_R_factor_gt 0.0269
_refine_ls_shift/su_max 0.001
_refine_ls_shift/su_mean 0.000
_refine_ls_structure_factor_coef Fsqd
_refine_ls_weighting_details 'w=1/[\s^2^(Fo^2^)+(0.0175P)^2^+0.0653P] where P=(Fo^2^+2Fc^2^)/3'
_refine_ls_weighting_scheme calc
_refine_ls_wR_factor_gt 0.0518
_refine_ls_wR_factor_ref 0.0561
_reflns_Friedel_coverage 0.000
_reflns_number_gt 4856
_reflns_number_total 5775
_reflns_threshold_expression 'I > 2\s(I)'
_cod_data_source_file d5dt01688f2.cif
_cod_data_source_block gr-28-75
_cod_depositor_comments 'Adding full bibliography for 7719383--7719386.cif.'
_cod_database_code 7719386
_shelx_shelxl_version_number 2017/1
_shelx_space_group_comment
;
The symmetry employed for this shelxl refinement is uniquely defined
by the following loop, which should always be used as a source of
symmetry information in preference to the above space-group names.
They are only intended as comments.
;
_shelx_estimated_absorpt_t_max 0.805
_shelx_estimated_absorpt_t_min 0.550
_olex2_refinement_description
;
1. Fixed Uiso
 At 1.2 times of:
  All C(H) groups
 At 1.5 times of:
  All O(H) groups
2.a Aromatic/amide H refined with riding coordinates:
 C2(H2), C1(H1A), C9(H9), C5(H5), C3(H3), C12(H12), C6(H6), C11(H11), C10(H10)
2.b Idealised tetrahedral OH refined as rotating group:
 O1(H1)
;
_olex2_submission_special_instructions 'No special instructions were received'

loop_
_space_group_symop_operation_xyz
'x, y, z'
'-x, -y, -z'

loop_
_atom_site_label
_atom_site_type_symbol
_atom_site_fract_x
_atom_site_fract_y
_atom_site_fract_z
_atom_site_U_iso_or_equiv
_atom_site_adp_type
_atom_site_occupancy
_atom_site_site_symmetry_order
_atom_site_calc_flag
_atom_site_refinement_flags_posn
_atom_site_refinement_flags_adp
_atom_site_refinement_flags_occupancy
_atom_site_disorder_assembly
_atom_site_disorder_group
I1 I 0.06304(2) -0.15424(2) 0.89902(2) 0.02076(4) Uani 1 1 d . . . . .
I2 I -0.26332(2) 0.12393(2) 0.78739(2) 0.02255(4) Uani 1 1 d . . . . .
Zn1 Zn 0.04246(4) 0.13750(4) 0.86853(2) 0.02118(6) Uani 1 1 d . . . . .
O1 O 0.8008(2) 0.6770(2) 0.61321(13) 0.0235(4) Uani 1 1 d . . . . .
H1 H 0.723061 0.627244 0.656725 0.035 Uiso 1 1 calc R U . . .
N1 N 0.2506(3) 0.4020(3) 0.90817(15) 0.0180(4) Uani 1 1 d . . . . .
N2 N 0.3850(3) 0.4667(3) 0.83764(14) 0.0167(4) Uani 1 1 d . . . . .
N4 N 0.2243(3) 0.1868(3) 0.74074(15) 0.0187(4) Uani 1 1 d . . . . .
N3 N 0.5030(3) 0.4160(3) 0.68105(14) 0.0160(4) Uani 1 1 d . . . . .
C2 C 0.4496(3) 0.6973(3) 0.95668(18) 0.0213(5) Uani 1 1 d . . . . .
H2 H 0.505984 0.814149 0.995855 0.026 Uiso 1 1 calc R U . . .
C4 C 0.3708(3) 0.3504(3) 0.74818(17) 0.0154(4) Uani 1 1 d . . . . .
C1 C 0.2913(3) 0.5423(3) 0.97972(19) 0.0211(5) Uani 1 1 d . . . . .
H1A H 0.222142 0.538422 1.039089 0.025 Uiso 1 1 calc R U . . .
C7 C 0.4837(3) 0.3057(3) 0.59287(17) 0.0162(4) Uani 1 1 d . . . . .
C8 C 0.6229(3) 0.3759(3) 0.51565(17) 0.0165(4) Uani 1 1 d . . . . .
C9 C 0.6082(3) 0.2644(3) 0.42324(18) 0.0210(5) Uani 1 1 d . . . . .
H9 H 0.507903 0.144134 0.412308 0.025 Uiso 1 1 calc R U . . .
C5 C 0.2073(3) 0.0756(3) 0.65416(18) 0.0209(5) Uani 1 1 d . . . . .
H5 H 0.106126 -0.044186 0.645279 0.025 Uiso 1 1 calc R U . . .
C13 C 0.7718(3) 0.5548(3) 0.52905(17) 0.0171(4) Uani 1 1 d . . . . .
C3 C 0.5055(3) 0.6444(3) 0.86575(17) 0.0194(4) Uani 1 1 d . . . . .
H3 H 0.609307 0.718337 0.829196 0.023 Uiso 1 1 calc R U . . .
C12 C 0.8983(3) 0.6147(3) 0.45192(18) 0.0208(5) Uani 1 1 d . . . . .
H12 H 0.997204 0.735657 0.460746 0.025 Uiso 1 1 calc R U . . .
C6 C 0.3315(3) 0.1297(3) 0.57835(18) 0.0201(5) Uani 1 1 d . . . . .
H6 H 0.315112 0.049723 0.517006 0.024 Uiso 1 1 calc R U . . .
C11 C 0.8812(3) 0.5007(4) 0.36335(18) 0.0230(5) Uani 1 1 d . . . . .
H11 H 0.969937 0.542416 0.312281 0.028 Uiso 1 1 calc R U . . .
C10 C 0.7343(4) 0.3242(4) 0.34832(19) 0.0231(5) Uani 1 1 d . . . . .
H10 H 0.721476 0.245935 0.286789 0.028 Uiso 1 1 calc R U . . .

loop_
_atom_site_aniso_label
_atom_site_aniso_U_11
_atom_site_aniso_U_22
_atom_site_aniso_U_33
_atom_site_aniso_U_23
_atom_site_aniso_U_13
_atom_site_aniso_U_12
I1 0.02584(8) 0.01913(8) 0.02060(8) 0.00665(5) 0.00783(6) 0.01210(6)
I2 0.01896(8) 0.02240(8) 0.02466(8) 0.00389(6) -0.00099(5) 0.00805(6)
Zn1 0.01642(13) 0.01597(13) 0.02945(15) 0.00742(11) 0.00244(10) 0.00499(11)
O1 0.0205(8) 0.0197(9) 0.0213(8) 0.0001(7) 0.0062(6) 0.0020(7)
N1 0.0168(9) 0.0177(9) 0.0186(9) 0.0058(7) 0.0052(7) 0.0063(8)
N2 0.0155(9) 0.0142(9) 0.0171(9) 0.0041(7) 0.0023(7) 0.0034(7)
N4 0.0163(9) 0.0136(9) 0.0237(10) 0.0043(7) 0.0032(7) 0.0042(8)
N3 0.0149(9) 0.0166(9) 0.0160(9) 0.0026(7) 0.0018(6) 0.0067(7)
C2 0.0227(12) 0.0162(11) 0.0210(11) 0.0015(8) 0.0018(9) 0.0060(9)
C4 0.0145(10) 0.0132(10) 0.0184(10) 0.0055(8) 0.0019(7) 0.0054(8)
C1 0.0225(12) 0.0200(11) 0.0223(11) 0.0045(9) 0.0050(9) 0.0106(10)
C7 0.0150(10) 0.0169(10) 0.0182(10) 0.0043(8) 0.0004(7) 0.0083(9)
C8 0.0157(10) 0.0169(10) 0.0185(10) 0.0038(8) 0.0003(8) 0.0087(9)
C9 0.0244(12) 0.0195(11) 0.0200(11) 0.0018(8) 0.0028(9) 0.0111(10)
C5 0.0201(11) 0.0137(10) 0.0255(12) 0.0046(8) 0.0021(9) 0.0044(9)
C13 0.0163(10) 0.0176(10) 0.0178(10) 0.0025(8) 0.0001(8) 0.0082(9)
C3 0.0173(11) 0.0147(10) 0.0205(11) 0.0023(8) 0.0011(8) 0.0025(9)
C12 0.0170(11) 0.0228(12) 0.0239(12) 0.0092(9) 0.0032(8) 0.0089(10)
C6 0.0212(11) 0.0133(10) 0.0217(11) 0.0002(8) 0.0016(8) 0.0050(9)
C11 0.0244(12) 0.0308(14) 0.0216(11) 0.0098(10) 0.0067(9) 0.0179(11)
C10 0.0284(13) 0.0278(13) 0.0198(11) 0.0035(9) 0.0047(9) 0.0185(11)

loop_
_atom_type_symbol
_atom_type_description
_atom_type_scat_dispersion_real
_atom_type_scat_dispersion_imag
_atom_type_scat_source
C C 0.0033 0.0016 'International Tables Vol C Tables 4.2.6.8 and 6.1.1.4'
H H 0.0000 0.0000 'International Tables Vol C Tables 4.2.6.8 and 6.1.1.4'
I I -0.4742 1.8119 'International Tables Vol C Tables 4.2.6.8 and 6.1.1.4'
N N 0.0061 0.0033 'International Tables Vol C Tables 4.2.6.8 and 6.1.1.4'
O O 0.0106 0.0060 'International Tables Vol C Tables 4.2.6.8 and 6.1.1.4'
Zn Zn 0.2839 1.4301 'International Tables Vol C Tables 4.2.6.8 and 6.1.1.4'

loop_
_exptl_crystal_face_index_h
_exptl_crystal_face_index_k
_exptl_crystal_face_index_l
_exptl_crystal_face_perp_dist
1.00 -1.00 1.00 0.0430
-1.00 1.00 -1.00 0.0470
1.00 0.00 1.00 0.0460
-1.00 0.00 -1.00 0.0520
1.00 1.00 0.00 0.0550
-1.00 -1.00 0.00 0.0650
1.00 -1.00 -1.00 0.0400
-1.00 1.00 1.00 0.0480
0.00 1.00 -1.00 0.0490
0.00 -1.00 1.00 0.0590
0.00 1.00 1.00 0.0210
0.00 -1.00 -1.00 0.0610
-1.00 0.00 1.00 0.0590

loop_
_geom_angle_atom_site_label_1
_geom_angle_atom_site_label_2
_geom_angle_atom_site_label_3
_geom_angle
_geom_angle_site_symmetry_1
_geom_angle_site_symmetry_3
_geom_angle_publ_flag
I2 Zn1 I1 121.469(12) . . ?
N1 Zn1 I1 127.36(6) . . ?
N1 Zn1 I2 111.13(6) . . ?
N1 Zn1 N4 75.98(7) . . ?
N4 Zn1 I1 93.67(5) . . ?
N4 Zn1 I2 102.83(5) . . ?
C13 O1 H1 109.5 . . ?
N2 N1 Zn1 115.22(14) . . ?
C1 N1 Zn1 139.51(16) . . ?
C1 N1 N2 105.00(18) . . ?
N1 N2 C4 118.26(18) . . ?
C3 N2 N1 111.05(19) . . ?
C3 N2 C4 130.51(19) . . ?
C4 N4 Zn1 115.57(15) . . ?
C4 N4 C5 115.4(2) . . ?
C5 N4 Zn1 129.07(15) . . ?
C4 N3 C7 116.82(19) . . ?
C1 C2 H2 127.3 . . ?
C3 C2 H2 127.3 . . ?
C3 C2 C1 105.4(2) . . ?
N4 C4 N2 114.96(19) . . ?
N4 C4 N3 127.9(2) . . ?
N3 C4 N2 117.16(19) . . ?
N1 C1 C2 111.4(2) . . ?
N1 C1 H1A 124.3 . . ?
C2 C1 H1A 124.3 . . ?
N3 C7 C8 118.2(2) . . ?
N3 C7 C6 119.1(2) . . ?
C6 C7 C8 122.7(2) . . ?
C9 C8 C7 119.8(2) . . ?
C9 C8 C13 117.7(2) . . ?
C13 C8 C7 122.5(2) . . ?
C8 C9 H9 119.0 . . ?
C10 C9 C8 122.0(2) . . ?
C10 C9 H9 119.0 . . ?
N4 C5 H5 119.0 . . ?
N4 C5 C6 122.0(2) . . ?
C6 C5 H5 119.0 . . ?
O1 C13 C8 123.9(2) . . ?
O1 C13 C12 116.3(2) . . ?
C12 C13 C8 119.8(2) . . ?
N2 C3 C2 107.2(2) . . ?
N2 C3 H3 126.4 . . ?
C2 C3 H3 126.4 . . ?
C13 C12 H12 119.6 . . ?
C11 C12 C13 120.8(2) . . ?
C11 C12 H12 119.6 . . ?
C7 C6 H6 120.6 . . ?
C5 C6 C7 118.8(2) . . ?
C5 C6 H6 120.6 . . ?
C12 C11 H11 119.9 . . ?
C12 C11 C10 120.2(2) . . ?
C10 C11 H11 119.9 . . ?
C9 C10 C11 119.4(2) . . ?
C9 C10 H10 120.3 . . ?
C11 C10 H10 120.3 . . ?

loop_
_geom_bond_atom_site_label_1
_geom_bond_atom_site_label_2
_geom_bond_distance
_geom_bond_site_symmetry_2
_geom_bond_publ_flag
I1 Zn1 2.6011(3) . ?
I2 Zn1 2.5689(3) . ?
Zn1 N1 2.071(2) . ?
Zn1 N4 2.169(2) . ?
O1 H1 0.8400 . ?
O1 C13 1.353(3) . ?
N1 N2 1.375(2) . ?
N1 C1 1.325(3) . ?
N2 C4 1.401(3) . ?
N2 C3 1.355(3) . ?
N4 C4 1.324(3) . ?
N4 C5 1.344(3) . ?
N3 C4 1.333(3) . ?
N3 C7 1.352(3) . ?
C2 H2 0.9500 . ?
C2 C1 1.402(3) . ?
C2 C3 1.369(3) . ?
C1 H1A 0.9500 . ?
C7 C8 1.467(3) . ?
C7 C6 1.405(3) . ?
C8 C9 1.407(3) . ?
C8 C13 1.413(3) . ?
C9 H9 0.9500 . ?
C9 C10 1.374(3) . ?
C5 H5 0.9500 . ?
C5 C6 1.369(3) . ?
C13 C12 1.398(3) . ?
C3 H3 0.9500 . ?
C12 H12 0.9500 . ?
C12 C11 1.376(3) . ?
C6 H6 0.9500 . ?
C11 H11 0.9500 . ?
C11 C10 1.393(3) . ?
C10 H10 0.9500 . ?

loop_
_geom_torsion_atom_site_label_1
_geom_torsion_atom_site_label_2
_geom_torsion_atom_site_label_3
_geom_torsion_atom_site_label_4
_geom_torsion
_geom_torsion_site_symmetry_1
_geom_torsion_site_symmetry_2
_geom_torsion_site_symmetry_3
_geom_torsion_site_symmetry_4
_geom_torsion_publ_flag
Zn1 N1 N2 C4 -0.7(2) . . . . ?
Zn1 N1 N2 C3 174.95(15) . . . . ?
Zn1 N1 C1 C2 -173.11(19) . . . . ?
Zn1 N4 C4 N2 -0.3(2) . . . . ?
Zn1 N4 C4 N3 -179.72(19) . . . . ?
Zn1 N4 C5 C6 177.63(18) . . . . ?
O1 C13 C12 C11 179.9(2) . . . . ?
N1 N2 C4 N4 0.6(3) . . . . ?
N1 N2 C4 N3 -179.88(19) . . . . ?
N1 N2 C3 C2 0.2(3) . . . . ?
N2 N1 C1 C2 0.2(3) . . . . ?
N4 C5 C6 C7 1.5(4) . . . . ?
N3 C7 C8 C9 179.5(2) . . . . ?
N3 C7 C8 C13 -1.8(3) . . . . ?
N3 C7 C6 C5 0.0(3) . . . . ?
C4 N2 C3 C2 175.1(2) . . . . ?
C4 N4 C5 C6 -1.2(3) . . . . ?
C4 N3 C7 C8 177.9(2) . . . . ?
C4 N3 C7 C6 -1.7(3) . . . . ?
C1 N1 N2 C4 -175.89(19) . . . . ?
C1 N1 N2 C3 -0.3(3) . . . . ?
C1 C2 C3 N2 -0.1(3) . . . . ?
C7 N3 C4 N2 -177.22(19) . . . . ?
C7 N3 C4 N4 2.2(3) . . . . ?
C7 C8 C9 C10 179.6(2) . . . . ?
C7 C8 C13 O1 0.3(3) . . . . ?
C7 C8 C13 C12 -179.0(2) . . . . ?
C8 C7 C6 C5 -179.6(2) . . . . ?
C8 C9 C10 C11 -0.3(4) . . . . ?
C8 C13 C12 C11 -0.9(3) . . . . ?
C9 C8 C13 O1 178.9(2) . . . . ?
C9 C8 C13 C12 -0.3(3) . . . . ?
C5 N4 C4 N2 178.7(2) . . . . ?
C5 N4 C4 N3 -0.8(3) . . . . ?
C13 C8 C9 C10 0.9(3) . . . . ?
C13 C12 C11 C10 1.4(4) . . . . ?
C3 N2 C4 N4 -174.0(2) . . . . ?
C3 N2 C4 N3 5.5(3) . . . . ?
C3 C2 C1 N1 -0.1(3) . . . . ?
C12 C11 C10 C9 -0.8(4) . . . . ?
C6 C7 C8 C9 -0.9(3) . . . . ?
C6 C7 C8 C13 177.8(2) . . . . ?
